data_2211346
loop_
_publ_author_name
'D. Gayathri'
'D. Velmurugan'
'K. Ravikumar'
'G. Savitha'
'P. T. Perumal'

_publ_section_title
;Ethyl
 5-hydroxy-3-(3-methoxybenzoyl)-1',5-dimethyl-2'-oxo-4,5-dihydro-1'<i>H</i>-spiro[furan-2(3<i>H</i>),3'(2'<i>H</i>)-indole]-4-carboxylate
;
_journal_coeditor_code CI2235
_journal_issue 12
_journal_name_full 'Acta Crystallographica Section E'
_journal_page_first o5947
_journal_page_last o5949
_journal_paper_doi 10.1107/S1600536806050756
_journal_volume 62
_journal_year 2006
_chemical_formula_iupac 'C24 H25 N O7'
_chemical_formula_moiety 'C24 H25 N O7'
_chemical_formula_sum 'C24 H25 N O7'
_chemical_formula_weight 439.45
_chemical_name_systematic
;
Ethyl 5-hydroxy-3-(3-methoxybenzoyl)-1',5-dimethyl-2'-oxo-4,5-dihydro-1'H-
spiro[furan-2(3H),3'(2'H)-indole]-4-carboxylate
;
_space_group_IT_number 14
_symmetry_cell_setting monoclinic
_symmetry_space_group_name_Hall '-P 2yn'
_symmetry_space_group_name_H-M 'P 1 21/n 1'
_atom_sites_solution_hydrogens geom
_atom_sites_solution_primary direct
_atom_sites_solution_secondary difmap
_audit_creation_method SHELXL-97
_cell_angle_alpha 90.00
_cell_angle_beta 90.305(2)
_cell_angle_gamma 90.00
_cell_formula_units_Z 4
_cell_length_a 8.4860(12)
_cell_length_b 22.446(3)
_cell_length_c 11.5348(16)
_cell_measurement_reflns_used 2465
_cell_measurement_temperature 293(2)
_cell_measurement_theta_max 25.00
_cell_measurement_theta_min 1.81
_cell_volume 2197.1(5)
_computing_cell_refinement 'SAINT (Bruker, 2001)'
_computing_data_collection 'SMART (Bruker, 2001)'
_computing_data_reduction SAINT
_computing_molecular_graphics 'PLATON (Spek, 2003)'
_computing_publication_material 'SHELXL97 and PARST (Nardelli, 1995)'
_computing_structure_refinement 'SHELXL97 (Sheldrick, 1997)'
_computing_structure_solution 'SHELXS97 (Sheldrick, 1997)'
_diffrn_ambient_temperature 293(2)
_diffrn_measured_fraction_theta_full 0.999
_diffrn_measured_fraction_theta_max 0.949
_diffrn_measurement_device_type
;
Bruker SMART APEX CCD area-detector
;
_diffrn_measurement_method \w
_diffrn_radiation_monochromator graphite
_diffrn_radiation_source 'fine-focus sealed tube'
_diffrn_radiation_type MoK\a
_diffrn_radiation_wavelength 0.71073
_diffrn_reflns_av_R_equivalents 0.0313
_diffrn_reflns_av_sigmaI/netI 0.0283
_diffrn_reflns_limit_h_max 10
_diffrn_reflns_limit_h_min -11
_diffrn_reflns_limit_k_max 28
_diffrn_reflns_limit_k_min -28
_diffrn_reflns_limit_l_max 15
_diffrn_reflns_limit_l_min -14
_diffrn_reflns_number 18459
_diffrn_reflns_theta_full 25.00
_diffrn_reflns_theta_max 28.05
_diffrn_reflns_theta_min 1.81
_diffrn_standards_number 0
_exptl_absorpt_coefficient_mu 0.098
_exptl_absorpt_correction_type none
_exptl_crystal_colour white
_exptl_crystal_density_diffrn 1.329
_exptl_crystal_density_method 'not measured'
_exptl_crystal_description Block
_exptl_crystal_F_000 928
_exptl_crystal_size_max 0.24
_exptl_crystal_size_mid 0.23
_exptl_crystal_size_min 0.21
_refine_diff_density_max 0.334
_refine_diff_density_min -0.257
_refine_ls_extinction_method none
_refine_ls_goodness_of_fit_ref 1.035
_refine_ls_hydrogen_treatment constr
_refine_ls_matrix_type full
_refine_ls_number_parameters 290
_refine_ls_number_reflns 5057
_refine_ls_number_restraints 0
_refine_ls_restrained_S_all 1.035
_refine_ls_R_factor_all 0.0717
_refine_ls_R_factor_gt 0.0556
_refine_ls_shift/su_max 0.001
_refine_ls_shift/su_mean 0.000
_refine_ls_structure_factor_coef Fsqd
_refine_ls_weighting_details 'calc w=1/[\s^2^(Fo^2^)+(0.1007P)^2^+0.2499P] where P=(Fo^2^+2Fc^2^)/3'
_refine_ls_weighting_scheme calc
_refine_ls_wR_factor_gt 0.1546
_refine_ls_wR_factor_ref 0.1677
_reflns_number_gt 3819
_reflns_number_total 5057
_reflns_threshold_expression I>2\s(I)
_cod_data_source_file ci2235.cif
_cod_data_source_block I
_cod_depositor_comments
;
The following automatic conversions were performed:
'_symmetry_cell_setting' value 'Monoclinic' changed to 'monoclinic'
according to '/home/saulius/struct/CIF-dictionaries/cif_core.dic'
dictionary named 'cif_core.dic' version 2.4.1 from 2010-06-29.

Automatic conversion script
Id: cif_fix_enum 1527 2010-12-29 10:47:43Z saulius 

The following automatic conversions were performed:

'_symmetry_cell_setting' value 'Monoclinic' changed to 'monoclinic'
according to /home/saulius/struct/CIF-dictionaries/cif_core.dic
dictionary named 'cif_core.dic' version 2.4.1 from 2010-06-29.

Automatic conversion script
Id: cif_fix_values 1715 2011-07-08 13:25:40Z adriana 
;
_cod_original_sg_symbol_H-M 'P 21/n'
_cod_database_code 2211346
_cod_database_fobs_code 2211346

loop_
_symmetry_equiv_pos_as_xyz
'x, y, z'
'-x+1/2, y+1/2, -z+1/2'
'-x, -y, -z'
'x-1/2, -y-1/2, z-1/2'

loop_
_atom_site_type_symbol
_atom_site_label
_atom_site_fract_x
_atom_site_fract_y
_atom_site_fract_z
_atom_site_U_iso_or_equiv
_atom_site_adp_type
_atom_site_calc_flag
_atom_site_refinement_flags
_atom_site_occupancy
C C1 0.5813(2) 0.08223(8) 0.82548(14) 0.0472(4) Uani d . 1
C C2 0.75734(19) 0.07168(7) 0.79880(13) 0.0426(4) Uani d . 1
H H2 0.7923 0.0353 0.8383 0.051 Uiso calc R 1
C C3 0.83606(18) 0.12515(7) 0.85575(13) 0.0405(3) Uani d . 1
H H3 0.8303 0.1590 0.8022 0.049 Uiso calc R 1
C C4 0.72649(18) 0.13805(7) 0.96134(13) 0.0394(3) Uani d . 1
C C5 0.4748(2) 0.02885(10) 0.82308(18) 0.0637(5) Uani d . 1
H H5A 0.5165 -0.0014 0.8735 0.096 Uiso calc R 1
H H5B 0.4682 0.0136 0.7454 0.096 Uiso calc R 1
H H5C 0.3716 0.0401 0.8488 0.096 Uiso calc R 1
C C6 0.7938(2) 0.06648(7) 0.67131(14) 0.0485(4) Uani d . 1
C C7 0.7585(3) 0.00646(10) 0.50360(17) 0.0769(6) Uani d . 1
H H7A 0.8654 0.0167 0.4819 0.092 Uiso calc R 1
H H7B 0.6865 0.0316 0.4600 0.092 Uiso calc R 1
C C8 0.7277(4) -0.05606(11) 0.4775(2) 0.0978(9) Uani d . 1
H H8A 0.7410 -0.0629 0.3960 0.147 Uiso calc R 1
H H8B 0.6217 -0.0658 0.4992 0.147 Uiso calc R 1
H H8C 0.8002 -0.0806 0.5202 0.147 Uiso calc R 1
C C9 1.00727(19) 0.11587(7) 0.89101(14) 0.0454(4) Uani d . 1
C C10 1.09065(19) 0.16715(7) 0.94671(14) 0.0450(4) Uani d . 1
C C11 1.0532(2) 0.22591(7) 0.92170(16) 0.0516(4) Uani d . 1
H H11 0.9772 0.2349 0.8661 0.062 Uiso calc R 1
C C12 1.1311(3) 0.27116(8) 0.98109(18) 0.0624(5) Uani d . 1
H H12 1.1085 0.3107 0.9636 0.075 Uiso calc R 1
C C13 1.2406(3) 0.25826(9) 1.06496(18) 0.0653(5) Uani d . 1
H H13 1.2901 0.2890 1.1051 0.078 Uiso calc R 1
C C14 1.2780(2) 0.19983(9) 1.09027(17) 0.0572(5) Uani d . 1
C C15 1.2055(2) 0.15391(8) 1.02997(15) 0.0504(4) Uani d . 1
H H15 1.2331 0.1145 1.0448 0.061 Uiso calc R 1
C C16 1.4126(3) 0.13339(13) 1.2171(2) 0.0852(7) Uani d . 1
H H16A 1.4920 0.1338 1.2766 0.128 Uiso calc R 1
H H16B 1.4467 0.1087 1.1541 0.128 Uiso calc R 1
H H16C 1.3162 0.1179 1.2481 0.128 Uiso calc R 1
C C17 0.79509(17) 0.12785(7) 1.08023(12) 0.0386(3) Uani d . 1
C C18 0.8536(2) 0.07700(8) 1.13135(14) 0.0479(4) Uani d . 1
H H18 0.8507 0.0406 1.0930 0.057 Uiso calc R 1
C C19 0.9176(3) 0.08191(10) 1.24265(16) 0.0622(5) Uani d . 1
H H19 0.9576 0.0482 1.2794 0.075 Uiso calc R 1
C C20 0.9220(3) 0.13582(11) 1.29835(16) 0.0678(6) Uani d . 1
H H20 0.9655 0.1379 1.3724 0.081 Uiso calc R 1
C C21 0.8636(2) 0.18731(9) 1.24778(15) 0.0571(5) Uani d . 1
H H21 0.8680 0.2238 1.2859 0.069 Uiso calc R 1
C C22 0.79858(18) 0.18201(7) 1.13824(13) 0.0419(4) Uani d . 1
C C23 0.6809(2) 0.20495(7) 0.96644(14) 0.0462(4) Uani d . 1
C C24 0.7099(3) 0.28857(8) 1.1042(2) 0.0706(6) Uani d . 1
H H24A 0.7536 0.2941 1.1804 0.106 Uiso calc R 1
H H24B 0.5996 0.2981 1.1051 0.106 Uiso calc R 1
H H24C 0.7630 0.3142 1.0504 0.106 Uiso calc R 1
N N1 0.73026(17) 0.22694(6) 1.06911(12) 0.0463(3) Uani d . 1
O O1 0.58722(13) 0.10306(5) 0.94248(10) 0.0485(3) Uani d . 1
O O2 0.51848(17) 0.12606(6) 0.75074(11) 0.0640(4) Uani d . 1
H H2A 0.5389 0.1592 0.7765 0.096 Uiso calc R 1
O O3 0.8664(2) 0.10223(6) 0.61602(12) 0.0764(5) Uani d . 1
O O4 0.73686(18) 0.01585(6) 0.62740(11) 0.0632(4) Uani d . 1
O O5 1.06963(16) 0.06788(6) 0.87900(14) 0.0681(4) Uani d . 1
O O6 1.38742(19) 0.19178(8) 1.17660(14) 0.0790(5) Uani d . 1
O O7 0.61413(18) 0.23144(6) 0.88828(12) 0.0676(4) Uani d . 1

loop_
_atom_site_aniso_label
_atom_site_aniso_U_11
_atom_site_aniso_U_22
_atom_site_aniso_U_33
_atom_site_aniso_U_12
_atom_site_aniso_U_13
_atom_site_aniso_U_23
C1 0.0499(9) 0.0521(9) 0.0395(8) -0.0004(7) -0.0097(7) -0.0054(7)
C2 0.0518(9) 0.0384(8) 0.0376(8) 0.0000(6) -0.0049(7) -0.0013(6)
C3 0.0488(9) 0.0355(7) 0.0371(7) -0.0004(6) -0.0025(6) -0.0011(6)
C4 0.0419(8) 0.0374(8) 0.0387(7) 0.0010(6) -0.0053(6) -0.0019(6)
C5 0.0604(11) 0.0704(13) 0.0603(11) -0.0183(9) -0.0030(9) -0.0135(9)
C6 0.0619(10) 0.0424(9) 0.0412(8) 0.0012(8) -0.0025(7) -0.0039(7)
C7 0.1054(18) 0.0815(15) 0.0438(10) -0.0023(13) -0.0006(10) -0.0190(10)
C8 0.148(3) 0.0784(17) 0.0669(15) 0.0161(16) -0.0242(15) -0.0318(12)
C9 0.0465(9) 0.0426(8) 0.0472(8) -0.0015(7) 0.0037(7) -0.0039(7)
C10 0.0409(8) 0.0453(9) 0.0489(9) -0.0056(7) 0.0064(7) -0.0045(7)
C11 0.0572(10) 0.0456(9) 0.0522(10) -0.0096(8) 0.0044(8) 0.0025(7)
C12 0.0766(13) 0.0429(10) 0.0679(12) -0.0122(9) 0.0081(10) 0.0011(8)
C13 0.0698(13) 0.0559(11) 0.0701(12) -0.0213(10) 0.0013(10) -0.0132(9)
C14 0.0493(10) 0.0654(12) 0.0569(10) -0.0126(8) 0.0007(8) -0.0085(9)
C15 0.0469(9) 0.0474(9) 0.0570(10) -0.0032(7) 0.0020(8) -0.0053(8)
C16 0.0750(15) 0.105(2) 0.0750(15) -0.0130(13) -0.0197(12) 0.0116(14)
C17 0.0401(8) 0.0404(8) 0.0352(7) -0.0023(6) -0.0021(6) -0.0010(6)
C18 0.0531(10) 0.0449(9) 0.0456(9) 0.0001(7) -0.0004(7) 0.0053(7)
C19 0.0690(12) 0.0694(12) 0.0481(10) 0.0078(10) -0.0086(9) 0.0171(9)
C20 0.0721(13) 0.0912(16) 0.0400(9) 0.0025(11) -0.0131(9) 0.0010(10)
C21 0.0627(11) 0.0640(11) 0.0446(9) -0.0080(9) -0.0034(8) -0.0131(8)
C22 0.0418(8) 0.0444(8) 0.0395(8) -0.0036(6) 0.0022(6) -0.0024(6)
C23 0.0482(9) 0.0424(9) 0.0479(9) 0.0072(7) -0.0008(7) 0.0013(7)
C24 0.0943(16) 0.0409(10) 0.0765(14) 0.0051(10) 0.0037(12) -0.0116(9)
N1 0.0549(8) 0.0362(7) 0.0479(8) 0.0018(6) 0.0021(6) -0.0061(6)
O1 0.0449(6) 0.0565(7) 0.0439(6) -0.0069(5) -0.0027(5) -0.0090(5)
O2 0.0677(9) 0.0679(9) 0.0560(8) 0.0086(7) -0.0215(6) -0.0033(6)
O3 0.1176(13) 0.0594(8) 0.0524(8) -0.0176(8) 0.0190(8) -0.0041(6)
O4 0.0881(10) 0.0585(8) 0.0429(7) -0.0138(7) 0.0006(6) -0.0142(6)
O5 0.0543(8) 0.0501(7) 0.0999(11) 0.0093(6) -0.0088(7) -0.0224(7)
O6 0.0727(10) 0.0843(11) 0.0799(10) -0.0131(8) -0.0252(8) -0.0112(8)
O7 0.0839(10) 0.0573(8) 0.0616(8) 0.0246(7) -0.0166(7) 0.0056(6)

loop_
_atom_type_symbol
_atom_type_description
_atom_type_scat_dispersion_real
_atom_type_scat_dispersion_imag
_atom_type_scat_source
C C 0.0033 0.0016 'International Tables Vol C Tables 4.2.6.8 and 6.1.1.4'
H H 0.0000 0.0000 'International Tables Vol C Tables 4.2.6.8 and 6.1.1.4'
N N 0.0061 0.0033 'International Tables Vol C Tables 4.2.6.8 and 6.1.1.4'
O O 0.0106 0.0060 'International Tables Vol C Tables 4.2.6.8 and 6.1.1.4'

loop_
_geom_angle_atom_site_label_1
_geom_angle_atom_site_label_2
_geom_angle_atom_site_label_3
_geom_angle
_geom_angle_publ_flag
O2 C1 O1 111.12(14) ?
O2 C1 C5 108.67(15) ?
O1 C1 C5 107.28(14) ?
O2 C1 C2 110.34(14) ?
O1 C1 C2 102.06(12) ?
C5 C1 C2 117.16(15) ?
C6 C2 C3 112.97(13) ?
C6 C2 C1 114.17(14) ?
C3 C2 C1 102.47(12) ?
C6 C2 H2 109.0 ?
C3 C2 H2 109.0 ?
C1 C2 H2 109.0 ?
C2 C3 C9 115.10(13) ?
C2 C3 C4 102.77(12) ?
C9 C3 C4 112.85(13) ?
C2 C3 H3 108.6 ?
C9 C3 H3 108.6 ?
C4 C3 H3 108.6 ?
O1 C4 C17 111.68(12) ?
O1 C4 C23 109.29(13) ?
C17 C4 C23 102.00(12) ?
O1 C4 C3 105.86(12) ?
C17 C4 C3 116.95(13) ?
C23 C4 C3 110.98(12) ?
C1 C5 H5A 109.5 ?
C1 C5 H5B 109.5 ?
H5A C5 H5B 109.5 ?
C1 C5 H5C 109.5 ?
H5A C5 H5C 109.5 ?
H5B C5 H5C 109.5 ?
O3 C6 O4 123.71(16) ?
O3 C6 C2 125.15(15) ?
O4 C6 C2 111.13(14) ?
O4 C7 C8 108.55(19) ?
O4 C7 H7A 110.0 ?
C8 C7 H7A 110.0 ?
O4 C7 H7B 110.0 ?
C8 C7 H7B 110.0 ?
H7A C7 H7B 108.4 ?
C7 C8 H8A 109.5 ?
C7 C8 H8B 109.5 ?
H8A C8 H8B 109.5 ?
C7 C8 H8C 109.5 ?
H8A C8 H8C 109.5 ?
H8B C8 H8C 109.5 ?
O5 C9 C10 121.95(16) ?
O5 C9 C3 120.64(15) ?
C10 C9 C3 117.32(13) ?
C11 C10 C15 120.24(16) ?
C11 C10 C9 122.39(16) ?
C15 C10 C9 117.31(15) ?
C10 C11 C12 118.99(18) ?
C10 C11 H11 120.5 ?
C12 C11 H11 120.5 ?
C13 C12 C11 120.85(18) ?
C13 C12 H12 119.6 ?
C11 C12 H12 119.6 ?
C12 C13 C14 120.32(18) ?
C12 C13 H13 119.8 ?
C14 C13 H13 119.8 ?
O6 C14 C13 115.66(17) ?
O6 C14 C15 124.34(19) ?
C13 C14 C15 120.00(19) ?
C14 C15 C10 119.55(17) ?
C14 C15 H15 120.2 ?
C10 C15 H15 120.2 ?
O6 C16 H16A 109.5 ?
O6 C16 H16B 109.5 ?
H16A C16 H16B 109.5 ?
O6 C16 H16C 109.5 ?
H16A C16 H16C 109.5 ?
H16B C16 H16C 109.5 ?
C18 C17 C22 120.87(14) ?
C18 C17 C4 130.82(14) ?
C22 C17 C4 108.27(13) ?
C17 C18 C19 117.80(16) ?
C17 C18 H18 121.1 ?
C19 C18 H18 121.1 ?
C20 C19 C18 120.70(17) ?
C20 C19 H19 119.7 ?
C18 C19 H19 119.7 ?
C19 C20 C21 122.04(17) ?
C19 C20 H20 119.0 ?
C21 C20 H20 119.0 ?
C22 C21 C20 116.98(17) ?
C22 C21 H21 121.5 ?
C20 C21 H21 121.5 ?
C21 C22 C17 121.60(16) ?
C21 C22 N1 128.13(15) ?
C17 C22 N1 110.27(13) ?
O7 C23 N1 127.82(16) ?
O7 C23 C4 124.03(15) ?
N1 C23 C4 108.14(13) ?
N1 C24 H24A 109.5 ?
N1 C24 H24B 109.5 ?
H24A C24 H24B 109.5 ?
N1 C24 H24C 109.5 ?
H24A C24 H24C 109.5 ?
H24B C24 H24C 109.5 ?
C23 N1 C22 111.10(10) y
C23 N1 C24 123.9(2) y
C22 N1 C24 125.0(2) y
C1 O1 C4 110.33(12) ?
C1 O2 H2A 109.5 ?
C6 O4 C7 116.65(15) ?
C14 O6 C16 117.72(17) ?

loop_
_geom_bond_atom_site_label_1
_geom_bond_atom_site_label_2
_geom_bond_distance
_geom_bond_publ_flag
C1 O2 1.411(2) y
C1 O1 1.429(2) y
C1 C5 1.501(3) y
C1 C2 1.545(2) y
C2 C6 1.509(2) y
C2 C3 1.521(2) y
C2 H2 0.98 ?
C3 C9 1.521(2) y
C3 C4 1.563(2) y
C3 H3 0.98 ?
C4 O1 1.435(2) y
C4 C17 1.504(2) y
C4 C23 1.552(2) y
C5 H5A 0.96 ?
C5 H5B 0.96 ?
C5 H5C 0.96 ?
C6 O3 1.198(2) y
C6 O4 1.334(2) y
C7 O4 1.456(2) y
C7 C8 1.459(3) ?
C7 H7A 0.97 ?
C7 H7B 0.97 ?
C8 H8A 0.96 ?
C8 H8B 0.96 ?
C8 H8C 0.96 ?
C9 O5 1.208(2) y
C9 C10 1.494(2) ?
C10 C11 1.387(2) ?
C10 C15 1.397(2) ?
C11 C12 1.391(3) ?
C11 H11 0.93 ?
C12 C13 1.369(3) ?
C12 H12 0.93 ?
C13 C14 1.380(3) ?
C13 H13 0.93 ?
C14 O6 1.370(2) y
C14 C15 1.386(2) ?
C15 H15 0.93 ?
C16 O6 1.407(3) y
C16 H16A 0.96 ?
C16 H16B 0.96 ?
C16 H16C 0.96 ?
C17 C18 1.376(2) ?
C17 C22 1.388(2) ?
C18 C19 1.396(3) ?
C18 H18 0.93 ?
C19 C20 1.371(3) ?
C19 H19 0.93 ?
C20 C21 1.385(3) ?
C20 H20 0.93 ?
C21 C22 1.381(2) ?
C21 H21 0.93 ?
C22 N1 1.409(2) y
C23 O7 1.217(2) y
C23 N1 1.348(2) y
C24 N1 1.452(2) y
C24 H24A 0.96 ?
C24 H24B 0.96 ?
C24 H24C 0.96 ?
O2 H2A 0.82 ?

loop_
_geom_hbond_atom_site_label_D
_geom_hbond_atom_site_label_H
_geom_hbond_atom_site_label_A
_geom_hbond_site_symmetry_A
_geom_hbond_distance_DH
_geom_hbond_distance_HA
_geom_hbond_distance_DA
_geom_hbond_angle_DHA
O2 H2A O7 . 0.82 2.17 2.959(2) 163
C13 H13 O3 4_666 0.93 2.53 3.359(3) 149
C18 H18 O5 3_757 0.93 2.55 3.319(2) 141
C21 H21 O7 4_666 0.93 2.60 3.230(2) 126

loop_
_geom_torsion_atom_site_label_1
_geom_torsion_atom_site_label_2
_geom_torsion_atom_site_label_3
_geom_torsion_atom_site_label_4
_geom_torsion
O2 C1 C2 C6 -44.97(18)
O1 C1 C2 C6 -163.14(13)
C5 C1 C2 C6 80.05(19)
O2 C1 C2 C3 77.53(15)
O1 C1 C2 C3 -40.65(15)
C5 C1 C2 C3 -157.45(15)
C6 C2 C3 C9 -82.00(17)
C1 C2 C3 C9 154.69(13)
C6 C2 C3 C4 154.92(13)
C1 C2 C3 C4 31.61(15)
C2 C3 C4 O1 -12.07(15)
C9 C3 C4 O1 -136.64(13)
C2 C3 C4 C17 113.06(14)
C9 C3 C4 C17 -11.52(19)
C2 C3 C4 C23 -130.54(13)
C9 C3 C4 C23 104.89(15)
C3 C2 C6 O3 -5.5(3)
C1 C2 C6 O3 111.1(2)
C3 C2 C6 O4 173.35(14)
C1 C2 C6 O4 -70.08(19)
C2 C3 C9 O5 -3.8(2)
C4 C3 C9 O5 113.74(18)
C2 C3 C9 C10 179.62(13)
C4 C3 C9 C10 -62.85(18)
O5 C9 C10 C11 153.38(18)
C3 C9 C10 C11 -30.1(2)
O5 C9 C10 C15 -29.2(2)
C3 C9 C10 C15 147.32(15)
C15 C10 C11 C12 -0.3(3)
C9 C10 C11 C12 177.04(16)
C10 C11 C12 C13 -1.5(3)
C11 C12 C13 C14 1.4(3)
C12 C13 C14 O6 -179.19(19)
C12 C13 C14 C15 0.6(3)
O6 C14 C15 C10 177.40(17)
C13 C14 C15 C10 -2.3(3)
C11 C10 C15 C14 2.2(2)
C9 C10 C15 C14 -175.27(15)
O1 C4 C17 C18 61.5(2)
C23 C4 C17 C18 178.14(16)
C3 C4 C17 C18 -60.6(2)
O1 C4 C17 C22 -120.83(14)
C23 C4 C17 C22 -4.22(16)
C3 C4 C17 C22 117.02(15)
C22 C17 C18 C19 -0.5(2)
C4 C17 C18 C19 176.85(16)
C17 C18 C19 C20 -0.3(3)
C18 C19 C20 C21 0.2(3)
C19 C20 C21 C22 0.7(3)
C20 C21 C22 C17 -1.5(3)
C20 C21 C22 N1 179.25(17)
C18 C17 C22 C21 1.4(2)
C4 C17 C22 C21 -176.48(15)
C18 C17 C22 N1 -179.15(14)
C4 C17 C22 N1 2.93(17)
O1 C4 C23 O7 -58.4(2)
C17 C4 C23 O7 -176.73(17)
C3 C4 C23 O7 58.0(2)
O1 C4 C23 N1 122.56(14)
C17 C4 C23 N1 4.23(17)
C3 C4 C23 N1 -121.06(14)
O7 C23 N1 C22 178.25(18)
C4 C23 N1 C22 -2.75(18)
O7 C23 N1 C24 0.2(3)
C4 C23 N1 C24 179.20(16)
C21 C22 N1 C23 179.30(17)
C17 C22 N1 C23 -0.06(18)
C21 C22 N1 C24 -2.7(3)
C17 C22 N1 C24 177.96(17)
O2 C1 O1 C4 -83.04(16)
C5 C1 O1 C4 158.30(14)
C2 C1 O1 C4 34.58(16)
C17 C4 O1 C1 -142.83(13)
C23 C4 O1 C1 105.07(14)
C3 C4 O1 C1 -14.52(16)
O3 C6 O4 C7 -3.6(3)
C2 C6 O4 C7 177.56(17)
C8 C7 O4 C6 165.3(2)
C13 C14 O6 C16 171.00(19)
C15 C14 O6 C16 -8.7(3)
